data_1561041
loop_
_publ_author_name
'Hemissi, Han\`ene'
'Fezai, Ramzi'
'Mezni, Ali'
'Besbes-Hentati, Salma'
'Rzaigui, Mohamed'

_publ_section_title
;
 First copper(II)-cyclophosphato complex with macrocyclic N-donor ligand:
 Single crystal structure elucidation with Hirshfeld surface analysis,
 optical, electrochemical and antioxidant properties
;
_journal_name_full 'Journal of Solid State Chemistry'
_journal_page_first 1
_journal_page_last 10
_journal_paper_doi 10.1016/j.jssc.2018.04.004
_journal_volume 263
_journal_year 2018
_chemical_formula_moiety 'C10 H24 Cu N4 O12 P4, 2(H3 O)'
_chemical_formula_sum 'C10 H30 Cu N4 O14 P4'
_chemical_formula_weight 617.81
_space_group_IT_number 12
_space_group_name_Hall '-C 2y'
_space_group_name_H-M_alt 'C 1 2/m 1'
_symmetry_cell_setting monoclinic
_symmetry_Int_Tables_number 12
_symmetry_space_group_name_Hall '-C 2y'
_symmetry_space_group_name_H-M 'C 1 2/m 1'
_atom_sites_solution_hydrogens geom
_atom_sites_solution_primary direct
_atom_sites_solution_secondary difmap
_cell_angle_alpha 90.00
_cell_angle_beta 124.65(3)
_cell_angle_gamma 90.00
_cell_formula_units_Z 2
_cell_length_a 14.840(4)
_cell_length_b 10.214(2)
_cell_length_c 8.986(4)
_cell_measurement_reflns_used 25
_cell_measurement_temperature 293(2)
_cell_measurement_theta_max 10.87
_cell_measurement_theta_min 9.05
_cell_volume 1120.5(7)
_computing_cell_refinement 'CAD4 Express (Enraf Nonius, 1994)'
_computing_data_collection 'CAD4 Express (Enraf Nonius, 1994)'
_computing_data_reduction 'XCAD4 (Harms & Wocadlo, 1995)'
_computing_molecular_graphics 'Ortep-3 for Windows (Farrugia, 1997)'
_computing_publication_material 'WinGX publication routines (Farrugia, 1999)'
_computing_structure_refinement 'SHELXL-97 (Sheldrick, 2008)'
_computing_structure_solution 'SHELXS-97 (Sheldrick, 2008)'
_diffrn_ambient_temperature 293(2)
_diffrn_detector 'scintillation LiI'
_diffrn_detector_dtime 1.195
_diffrn_measured_fraction_theta_full 1.000
_diffrn_measured_fraction_theta_max 1.000
_diffrn_measurement_device '\k-geometry diffractometer'
_diffrn_measurement_device_type 'Enraf Nonius CAD4'
_diffrn_measurement_method 'non-profiled omega/2theta scans'
_diffrn_radiation_monochromator graphite
_diffrn_radiation_probe x-ray
_diffrn_radiation_type AgK\a
_diffrn_radiation_wavelength 0.56083
_diffrn_reflns_av_R_equivalents 0.0293
_diffrn_reflns_av_sigmaI/netI 0.0368
_diffrn_reflns_limit_h_max 23
_diffrn_reflns_limit_h_min -24
_diffrn_reflns_limit_k_max 16
_diffrn_reflns_limit_k_min -3
_diffrn_reflns_limit_l_max 14
_diffrn_reflns_limit_l_min -5
_diffrn_reflns_number 4738
_diffrn_reflns_theta_full 26.99
_diffrn_reflns_theta_max 26.99
_diffrn_reflns_theta_min 2.05
_diffrn_source 'Enraf Nonius FR590'
_diffrn_standards_decay_% 1
_diffrn_standards_interval_time 120
_diffrn_standards_number 2
_exptl_absorpt_coefficient_mu 0.701
_exptl_absorpt_correction_type none
_exptl_crystal_colour pink
_exptl_crystal_density_diffrn 1.831
_exptl_crystal_density_method 'not measured'
_exptl_crystal_description prism
_exptl_crystal_F_000 638
_exptl_crystal_size_max 0.22
_exptl_crystal_size_mid 0.20
_exptl_crystal_size_min 0.16
_refine_diff_density_max 1.118
_refine_diff_density_min -0.841
_refine_diff_density_rms 0.091
_refine_ls_extinction_method none
_refine_ls_goodness_of_fit_ref 1.022
_refine_ls_hydrogen_treatment mixed
_refine_ls_matrix_type full
_refine_ls_number_parameters 90
_refine_ls_number_reflns 2515
_refine_ls_number_restraints 6
_refine_ls_restrained_S_all 1.021
_refine_ls_R_factor_all 0.0609
_refine_ls_R_factor_gt 0.0377
_refine_ls_shift/su_max 0.002
_refine_ls_shift/su_mean 0.000
_refine_ls_structure_factor_coef Fsqd
_refine_ls_weighting_details 'calc w=1/[\s^2^(Fo^2^)+(0.0533P)^2^+0.1821P] where P=(Fo^2^+2Fc^2^)/3'
_refine_ls_weighting_scheme calc
_refine_ls_wR_factor_gt 0.0887
_refine_ls_wR_factor_ref 0.0976
_reflns_number_gt 1898
_reflns_number_total 2515
_reflns_threshold_expression >2sigma(I)
_cod_data_source_file JSSC-2018-263-1.cif
_cod_data_source_block cad4
_cod_original_cell_volume 1120.5(6)
_cod_original_sg_symbol_H-M 'C 2/m'
_cod_database_code 1561041

loop_
_symmetry_equiv_pos_as_xyz
'x, y, z'
'-x, y, -z'
'x+1/2, y+1/2, z'
'-x+1/2, y+1/2, -z'
'-x, -y, -z'
'x, -y, z'
'-x+1/2, -y+1/2, -z'
'x+1/2, -y+1/2, z'

loop_
_atom_site_label
_atom_site_type_symbol
_atom_site_fract_x
_atom_site_fract_y
_atom_site_fract_z
_atom_site_U_iso_or_equiv
_atom_site_adp_type
_atom_site_occupancy
_atom_site_symmetry_multiplicity
_atom_site_calc_flag
_atom_site_refinement_flags
_atom_site_disorder_assembly
_atom_site_disorder_group
P2 P 0.0000 0.21466(5) 0.5000 0.01858(11) Uani 1 2 d S . .
O4 O 0.00741(10) 0.28841(12) 0.64899(17) 0.0280(2) Uani 1 1 d . . .
Cu1 Cu 0.0000 0.0000 0.0000 0.02544(11) Uani 1 4 d S . .
N1 N 0.09619(11) 0.14457(15) 0.01212(19) 0.0287(3) Uani 1 1 d . . .
H1 H 0.0798 0.1539 -0.1015 0.034 Uiso 1 1 calc R . .
C1 C 0.06143(18) 0.26615(19) 0.0538(3) 0.0392(4) Uani 1 1 d . . .
H1A H 0.0869 0.3416 0.0219 0.047 Uiso 1 1 calc R . .
H1B H 0.0922 0.2704 0.1821 0.047 Uiso 1 1 calc R . .
C2 C 0.21555(15) 0.1246(2) 0.1338(3) 0.0403(4) Uani 1 1 d . . .
H2A H 0.2370 0.1207 0.2577 0.048 Uiso 1 1 calc R . .
H2B H 0.2526 0.1987 0.1236 0.048 Uiso 1 1 calc R . .
C5 C 0.2514(2) 0.0000 0.0899(4) 0.0447(7) Uani 1 2 d S . .
H5A H 0.2221 0.0000 -0.0380 0.054 Uiso 1 2 calc SR . .
H5B H 0.3307 0.0000 0.1567 0.054 Uiso 1 2 calc SR . .
O5 O 0.4083(2) 0.0000 0.6018(6) 0.0675(9) Uani 1 2 d SD . .
H52 H 0.442(3) 0.060(3) 0.584(5) 0.101 Uiso 1 1 d D . .
H51 H 0.441(4) 0.0000 0.718(2) 0.101 Uiso 1 2 d SD . .
P1 P 0.13954(4) 0.0000 0.52704(7) 0.01866(11) Uani 1 2 d S . .
O3 O 0.10313(9) 0.11968(12) 0.59784(15) 0.0267(2) Uani 1 1 d . . .
O2 O 0.07891(15) 0.0000 0.3299(2) 0.0302(3) Uani 1 2 d S . .
O1 O 0.26093(13) 0.0000 0.6465(3) 0.0354(4) Uani 1 2 d S . .

loop_
_atom_site_aniso_label
_atom_site_aniso_U_11
_atom_site_aniso_U_22
_atom_site_aniso_U_33
_atom_site_aniso_U_23
_atom_site_aniso_U_13
_atom_site_aniso_U_12
P2 0.0217(2) 0.01349(19) 0.0222(2) 0.000 0.01349(18) 0.000
O4 0.0358(6) 0.0218(5) 0.0301(6) -0.0038(4) 0.0209(5) 0.0029(4)
Cu1 0.02055(16) 0.02121(17) 0.0316(2) 0.000 0.01309(15) 0.000
N1 0.0285(6) 0.0309(7) 0.0231(6) -0.0024(5) 0.0126(5) -0.0071(5)
C1 0.0512(11) 0.0266(8) 0.0388(10) -0.0045(7) 0.0251(9) -0.0094(8)
C2 0.0289(7) 0.0516(11) 0.0313(8) -0.0026(8) 0.0117(6) -0.0140(8)
C5 0.0223(10) 0.071(2) 0.0388(14) 0.000 0.0163(10) 0.000
O5 0.0759(18) 0.0223(9) 0.152(3) 0.000 0.093(2) 0.000
P1 0.01649(19) 0.0182(2) 0.0226(2) 0.000 0.01186(17) 0.000
O3 0.0265(5) 0.0233(5) 0.0254(5) -0.0032(4) 0.0119(4) 0.0057(4)
O2 0.0395(9) 0.0282(8) 0.0245(7) 0.000 0.0191(7) 0.000
O1 0.0164(6) 0.0430(10) 0.0440(10) 0.000 0.0155(7) 0.000

loop_
_atom_type_symbol
_atom_type_description
_atom_type_scat_dispersion_real
_atom_type_scat_dispersion_imag
_atom_type_scat_source
C C 0.0020 0.0010 'International Tables Vol C Tables 4.2.6.8 and 6.1.1.4'
H H 0.0000 0.0000 'International Tables Vol C Tables 4.2.6.8 and 6.1.1.4'
Cu Cu 0.3240 0.8260 'International Tables Vol C Tables 4.2.6.8 and 6.1.1.4'
N N 0.0030 0.0020 'International Tables Vol C Tables 4.2.6.8 and 6.1.1.4'
O O 0.0060 0.0040 'International Tables Vol C Tables 4.2.6.8 and 6.1.1.4'
P P 0.0670 0.0580 'International Tables Vol C Tables 4.2.6.8 and 6.1.1.4'

loop_
_geom_angle_atom_site_label_1
_geom_angle_atom_site_label_2
_geom_angle_atom_site_label_3
_geom_angle
_geom_angle_site_symmetry_1
_geom_angle_site_symmetry_3
O4 P2 O4 119.03(11) . 2_556
O4 P2 O3 111.27(7) . 2_556
O4 P2 O3 104.86(7) 2_556 2_556
O4 P2 O3 104.86(7) . .
O4 P2 O3 111.27(7) 2_556 .
O3 P2 O3 104.77(10) 2_556 .
N1 Cu1 N1 180.00(10) . 5
N1 Cu1 N1 85.64(9) . 2
N1 Cu1 N1 94.36(9) 5 2
N1 Cu1 N1 94.36(9) . 6
N1 Cu1 N1 85.64(9) 5 6
N1 Cu1 N1 180.00(10) 2 6
C1 N1 C2 112.03(15) . .
C1 N1 Cu1 107.00(11) . .
C2 N1 Cu1 117.07(12) . .
C1 N1 H1 106.7 . .
C2 N1 H1 106.7 . .
Cu1 N1 H1 106.7 . .
N1 C1 C1 108.00(13) . 2
N1 C1 H1A 110.1 . .
C1 C1 H1A 110.1 2 .
N1 C1 H1B 110.1 . .
C1 C1 H1B 110.1 2 .
H1A C1 H1B 108.4 . .
N1 C2 C5 112.02(17) . .
N1 C2 H2A 109.2 . .
C5 C2 H2A 109.2 . .
N1 C2 H2B 109.2 . .
C5 C2 H2B 109.2 . .
H2A C2 H2B 107.9 . .
C2 C5 C2 114.2(2) 6 .
C2 C5 H5A 108.7 6 .
C2 C5 H5A 108.7 . .
C2 C5 H5B 108.7 6 .
C2 C5 H5B 108.7 . .
H5A C5 H5B 107.6 . .
H52 O5 H51 104(2) . .
O2 P1 O1 122.33(12) . .
O2 P1 O3 111.48(6) . .
O1 P1 O3 104.89(7) . .
O2 P1 O3 111.48(7) . 6
O1 P1 O3 104.89(7) . 6
O3 P1 O3 99.06(10) . 6
P2 O3 P1 132.85(8) . .

loop_
_geom_bond_atom_site_label_1
_geom_bond_atom_site_label_2
_geom_bond_distance
_geom_bond_site_symmetry_2
P2 O4 1.4848(13) .
P2 O4 1.4848(13) 2_556
P2 O3 1.5894(12) 2_556
P2 O3 1.5894(12) .
Cu1 N1 2.0132(15) .
Cu1 N1 2.0132(15) 5
Cu1 N1 2.0132(15) 2
Cu1 N1 2.0132(15) 6
N1 C1 1.472(3) .
N1 C2 1.474(2) .
N1 H1 0.9100 .
C1 C1 1.502(5) 2
C1 H1A 0.9700 .
C1 H1B 0.9700 .
C2 C5 1.516(3) .
C2 H2A 0.9700 .
C2 H2B 0.9700 .
C5 C2 1.516(3) 6
C5 H5A 0.9700 .
C5 H5B 0.9700 .
O5 H52 0.86(4) .
O5 H51 0.863(14) .
P1 O2 1.461(2) .
P1 O1 1.4827(18) .
P1 O3 1.6069(12) .
P1 O3 1.6069(12) 6

loop_
_geom_hbond_atom_site_label_D
_geom_hbond_atom_site_label_H
_geom_hbond_atom_site_label_A
_geom_hbond_distance_DH
_geom_hbond_distance_HA
_geom_hbond_distance_DA
_geom_hbond_angle_DHA
_geom_hbond_site_symmetry_A
_geom_hbond_publ_flag
N1 H1 O4 0.9100 2.3100 3.107(2) 146.00 1_554 yes
O5 H52 O4 0.86(4) 1.74(3) 2.511(3) 147(4) 8_555 yes
